data_1540726
loop_
_publ_author_name
'Yap, Wai-Sum'
'Gan, Chew-Yan'
'Sim, Kae-Shin'
'Lim, Siew-Huah'
'Low, Yun-Yee'
'Kam, Toh-Seok'

_publ_section_title
;
 Aspidofractinine and Eburnane Alkaloids from a North Borneo Kopsia.
 Ring-Contracted, Additional Ring-Fused, and Paucidactine-Type
 Aspidofractinine Alkaloids from K. pauciflora.
;
_journal_issue 1
_journal_name_full 'Journal of natural products'
_journal_page_first 230
_journal_page_last 239
_journal_paper_doi 10.1021/acs.jnatprod.5b00992
_journal_volume 79
_journal_year 2016
_chemical_absolute_configuration syn
_chemical_formula_moiety 'C19 H22 N2 O'
_chemical_formula_sum 'C19 H22 N2 O'
_chemical_formula_weight 294.38
_chemical_melting_point 436.0(10)
_chemical_name_common (-)-19(R)-hydroxyeburnamenine
_space_group_crystal_system monoclinic
_space_group_IT_number 4
_space_group_name_Hall 'P 2yb'
_space_group_name_H-M_alt 'P 1 21 1'
_symmetry_space_group_name_Hall 'P 2yb'
_symmetry_space_group_name_H-M 'P 1 21 1'
_atom_sites_solution_hydrogens geom
_audit_creation_method SHELXL-2014/7
_cell_angle_alpha 90
_cell_angle_beta 98.4100(10)
_cell_angle_gamma 90
_cell_formula_units_Z 2
_cell_length_a 8.63910(10)
_cell_length_b 7.92600(10)
_cell_length_c 11.5438(2)
_cell_measurement_reflns_used 1763
_cell_measurement_temperature 100(2)
_cell_measurement_theta_max 28.13
_cell_measurement_theta_min 2.38
_cell_volume 781.945(19)
_computing_cell_refinement 'SAINT (Bruker, 2007)'
_computing_data_collection 'APEX2 (Bruker, 2007)'
_computing_data_reduction 'SAINT (Bruker, 2007)'
_computing_molecular_graphics 'X-SEED (Barbour, 2001)'
_computing_publication_material 'enCIFer (Allen et al., 2004)'
_computing_structure_refinement 'SHELXL-2014/7 (Sheldrick, 2014)'
_computing_structure_solution 'SHELXS97 (Sheldrick, 2008)'
_diffrn_ambient_temperature 100(2)
_diffrn_measured_fraction_theta_full 0.997
_diffrn_measured_fraction_theta_max 0.997
_diffrn_measurement_device_type 'Bruker APEX-II CCD'
_diffrn_measurement_method '\w scans'
_diffrn_radiation_type MoK\a
_diffrn_radiation_wavelength 0.71073
_diffrn_reflns_av_R_equivalents 0.0316
_diffrn_reflns_av_unetI/netI 0.0525
_diffrn_reflns_laue_measured_fraction_full 0.997
_diffrn_reflns_laue_measured_fraction_max 0.997
_diffrn_reflns_limit_h_max 11
_diffrn_reflns_limit_h_min -11
_diffrn_reflns_limit_k_max 10
_diffrn_reflns_limit_k_min -10
_diffrn_reflns_limit_l_max 14
_diffrn_reflns_limit_l_min -14
_diffrn_reflns_number 6701
_diffrn_reflns_point_group_measured_fraction_full 0.965
_diffrn_reflns_point_group_measured_fraction_max 0.943
_diffrn_reflns_theta_full 25.005
_diffrn_reflns_theta_max 27.496
_diffrn_reflns_theta_min 1.783
_diffrn_source 'fine-focus sealed tube'
_exptl_absorpt_coefficient_mu 0.078
_exptl_absorpt_correction_T_max 0.9883
_exptl_absorpt_correction_T_min 0.9741
_exptl_absorpt_correction_type multi-scan
_exptl_absorpt_process_details 'SADABS (BRUKER, 2006)'
_exptl_crystal_colour 'pale orange'
_exptl_crystal_density_diffrn 1.250
_exptl_crystal_density_method 'not measured'
_exptl_crystal_description block
_exptl_crystal_F_000 316
_exptl_crystal_size_max 0.340
_exptl_crystal_size_mid 0.161
_exptl_crystal_size_min 0.152
_refine_diff_density_max 0.242
_refine_diff_density_min -0.208
_refine_diff_density_rms 0.048
_refine_ls_abs_structure_details
;
 Flack x determined using 1130 quotients [(I+)-(I-)]/[(I+)+(I-)]
 (Parsons, Flack and Wagner, Acta Cryst. B69 (2013) 249-259).
;
_refine_ls_abs_structure_Flack 0.6(10)
_refine_ls_extinction_method none
_refine_ls_goodness_of_fit_ref 1.071
_refine_ls_hydrogen_treatment constr
_refine_ls_matrix_type full
_refine_ls_number_parameters 201
_refine_ls_number_reflns 3386
_refine_ls_number_restraints 1
_refine_ls_restrained_S_all 1.071
_refine_ls_R_factor_all 0.0514
_refine_ls_R_factor_gt 0.0419
_refine_ls_shift/su_max <0.001
_refine_ls_shift/su_mean <0.001
_refine_ls_structure_factor_coef Fsqd
_refine_ls_weighting_details 'w=1/[\s^2^(Fo^2^)+(0.0476P)^2^+0.1188P] where P=(Fo^2^+2Fc^2^)/3'
_refine_ls_weighting_scheme calc
_refine_ls_wR_factor_gt 0.0918
_refine_ls_wR_factor_ref 0.1068
_reflns_Friedel_coverage 0.764
_reflns_friedel_fraction_full 0.927
_reflns_friedel_fraction_max 0.880
_reflns_number_gt 2942
_reflns_number_total 3386
_reflns_threshold_expression 'I > 2\s(I)'
_cod_data_source_file np5b00992_si_005.cif
_cod_data_source_block minus-19R-hydroxyeburnamenine
_cod_depositor_comments
;
The following automatic conversions were performed:

'_chemical_melting_point' value '435-437' was changed to '436.0(10)'
- the average value was taken and precision was estimated.

Automatic conversion script
Id: cif_fix_values 4268 2015-11-12 08:31:59Z antanas 

 Adding full bibliography for 1540726--1540731.cif.
;
_cod_database_code 1540726
_shelx_shelxl_version_number 2014/7
_shelx_space_group_comment
;
The symmetry employed for this shelxl refinement is uniquely defined
by the following loop, which should always be used as a source of
symmetry information in preference to the above space-group names.
They are only intended as comments.
;
_shelx_estimated_absorpt_t_min 0.974
_shelx_estimated_absorpt_t_max 0.988

loop_
_space_group_symop_operation_xyz
'x, y, z'
'-x, y+1/2, -z'

loop_
_atom_site_label
_atom_site_type_symbol
_atom_site_fract_x
_atom_site_fract_y
_atom_site_fract_z
_atom_site_U_iso_or_equiv
_atom_site_adp_type
_atom_site_occupancy
_atom_site_site_symmetry_order
_atom_site_calc_flag
_atom_site_refinement_flags_posn
_atom_site_refinement_flags_adp
C2 C 0.6747(3) 0.7588(3) 0.3762(2) 0.0153(6) Uani 1 1 d . .
C3 C 0.8483(3) 0.7185(4) 0.1691(3) 0.0182(6) Uani 1 1 d . .
H3A H 0.9071 0.6411 0.1242 0.022 Uiso 1 1 calc R U
H3B H 0.9129 0.7408 0.2457 0.022 Uiso 1 1 calc R U
C5 C 0.7267(3) 0.4759(3) 0.2520(3) 0.0193(6) Uani 1 1 d . .
H5A H 0.7832 0.3989 0.2051 0.023 Uiso 1 1 calc R U
H5B H 0.6239 0.4241 0.2579 0.023 Uiso 1 1 calc R U
C6 C 0.8204(4) 0.4891(4) 0.3765(3) 0.0200(6) Uani 1 1 d . .
H6A H 0.8020 0.3873 0.4223 0.024 Uiso 1 1 calc R U
H6B H 0.9337 0.4960 0.3716 0.024 Uiso 1 1 calc R U
C7 C 0.7699(3) 0.6434(4) 0.4365(2) 0.0162(6) Uani 1 1 d . .
C8 C 0.8053(3) 0.7058(4) 0.5549(2) 0.0160(6) Uani 1 1 d . .
C9 C 0.8926(3) 0.6457(4) 0.6586(2) 0.0188(6) Uani 1 1 d . .
H9 H 0.9472 0.5416 0.6595 0.023 Uiso 1 1 calc R U
C10 C 0.8980(3) 0.7408(4) 0.7598(3) 0.0199(6) Uani 1 1 d . .
H10 H 0.9562 0.7000 0.8305 0.024 Uiso 1 1 calc R U
C11 C 0.8203(3) 0.8947(4) 0.7607(3) 0.0214(6) Uani 1 1 d . .
H11 H 0.8268 0.9568 0.8316 0.026 Uiso 1 1 calc R U
C12 C 0.7337(3) 0.9586(4) 0.6598(2) 0.0191(6) Uani 1 1 d . .
H12 H 0.6819 1.0643 0.6600 0.023 Uiso 1 1 calc R U
C13 C 0.7255(3) 0.8625(4) 0.5583(2) 0.0165(6) Uani 1 1 d . .
C14 C 0.8163(3) 0.8827(4) 0.1026(3) 0.0196(6) Uani 1 1 d . .
H14A H 0.7552 0.8596 0.0248 0.023 Uiso 1 1 calc R U
H14B H 0.9167 0.9351 0.0904 0.023 Uiso 1 1 calc R U
C15 C 0.7256(3) 1.0044(3) 0.1699(3) 0.0178(6) Uani 1 1 d . .
H15A H 0.7030 1.1087 0.1234 0.021 Uiso 1 1 calc R U
H15B H 0.7913 1.0354 0.2444 0.021 Uiso 1 1 calc R U
C16 C 0.5490(3) 1.0259(4) 0.4014(3) 0.0188(6) Uani 1 1 d . .
H16 H 0.5133 1.1058 0.4528 0.023 Uiso 1 1 calc R U
C17 C 0.5078(3) 1.0415(4) 0.2860(3) 0.0183(6) Uani 1 1 d . .
H17 H 0.4360 1.1282 0.2579 0.022 Uiso 1 1 calc R U
C18 C 0.2941(3) 0.8385(4) 0.0989(3) 0.0233(7) Uani 1 1 d . .
H18A H 0.2556 0.8870 0.1674 0.035 Uiso 1 1 calc R U
H18B H 0.3097 0.7169 0.1103 0.035 Uiso 1 1 calc R U
H18C H 0.2175 0.8587 0.0289 0.035 Uiso 1 1 calc R U
C19 C 0.4492(3) 0.9213(3) 0.0836(2) 0.0161(6) Uani 1 1 d . .
H19A H 0.4963 0.8589 0.0220 0.019 Uiso 1 1 calc R U
C20 C 0.5694(3) 0.9279(3) 0.1969(2) 0.0150(6) Uani 1 1 d . .
C21 C 0.6014(3) 0.7498(3) 0.2505(2) 0.0136(5) Uani 1 1 d . .
H21 H 0.4978 0.6929 0.2484 0.016 Uiso 1 1 calc R U
N1 N 0.6450(3) 0.8920(3) 0.4469(2) 0.0165(5) Uani 1 1 d . .
N4 N 0.6995(3) 0.6391(3) 0.1876(2) 0.0148(5) Uani 1 1 d . .
O19 O 0.4234(3) 1.0919(3) 0.04771(19) 0.0251(5) Uani 1 1 d . .
H19 H 0.3851 1.0947 -0.0235 0.038 Uiso 1 1 calc R U

loop_
_atom_site_aniso_label
_atom_site_aniso_U_11
_atom_site_aniso_U_22
_atom_site_aniso_U_33
_atom_site_aniso_U_23
_atom_site_aniso_U_13
_atom_site_aniso_U_12
C2 0.0160(13) 0.0155(13) 0.0149(14) 0.0007(11) 0.0039(11) -0.0002(11)
C3 0.0159(13) 0.0203(14) 0.0181(15) -0.0049(12) 0.0012(11) -0.0003(11)
C5 0.0225(15) 0.0134(13) 0.0207(15) 0.0016(12) -0.0011(12) 0.0018(11)
C6 0.0222(14) 0.0187(14) 0.0178(15) 0.0001(12) -0.0009(12) 0.0039(12)
C7 0.0156(13) 0.0163(13) 0.0164(14) 0.0022(11) 0.0015(11) 0.0015(11)
C8 0.0132(13) 0.0168(13) 0.0180(14) 0.0000(11) 0.0021(11) -0.0006(11)
C9 0.0163(13) 0.0190(14) 0.0205(15) 0.0050(12) 0.0005(12) -0.0008(12)
C10 0.0178(14) 0.0255(15) 0.0147(14) 0.0054(12) -0.0028(11) -0.0037(12)
C11 0.0208(14) 0.0287(16) 0.0146(14) -0.0008(13) 0.0026(12) -0.0023(13)
C12 0.0164(13) 0.0228(15) 0.0186(15) 0.0009(12) 0.0046(11) 0.0013(12)
C13 0.0140(13) 0.0207(15) 0.0148(14) 0.0038(12) 0.0020(11) 0.0008(11)
C14 0.0181(14) 0.0215(14) 0.0197(15) -0.0002(12) 0.0046(12) -0.0027(12)
C15 0.0191(14) 0.0148(13) 0.0193(15) 0.0000(12) 0.0017(11) -0.0041(11)
C16 0.0193(14) 0.0191(14) 0.0174(15) -0.0033(12) 0.0007(12) 0.0059(12)
C17 0.0181(13) 0.0160(13) 0.0199(15) -0.0007(11) 0.0000(12) 0.0047(11)
C18 0.0175(14) 0.0306(17) 0.0202(16) 0.0014(13) -0.0028(12) 0.0009(13)
C19 0.0185(13) 0.0131(13) 0.0156(14) 0.0021(11) -0.0016(11) 0.0017(11)
C20 0.0160(13) 0.0139(13) 0.0146(14) 0.0016(11) 0.0007(11) 0.0007(11)
C21 0.0122(12) 0.0151(12) 0.0129(14) 0.0011(11) 0.0002(10) 0.0002(11)
N1 0.0181(11) 0.0190(12) 0.0121(12) -0.0004(10) 0.0016(9) 0.0046(10)
N4 0.0160(11) 0.0131(11) 0.0149(12) -0.0015(10) 0.0005(10) 0.0013(9)
O19 0.0397(13) 0.0162(10) 0.0157(11) 0.0028(8) -0.0082(10) 0.0029(9)

loop_
_atom_type_symbol
_atom_type_description
_atom_type_scat_dispersion_real
_atom_type_scat_dispersion_imag
_atom_type_scat_source
C C 0.0033 0.0016 'International Tables Vol C Tables 4.2.6.8 and 6.1.1.4'
H H 0.0000 0.0000 'International Tables Vol C Tables 4.2.6.8 and 6.1.1.4'
N N 0.0061 0.0033 'International Tables Vol C Tables 4.2.6.8 and 6.1.1.4'
O O 0.0106 0.0060 'International Tables Vol C Tables 4.2.6.8 and 6.1.1.4'

loop_
_geom_angle_atom_site_label_1
_geom_angle_atom_site_label_2
_geom_angle_atom_site_label_3
_geom_angle
C7 C2 N1 111.4(2)
C7 C2 C21 127.3(2)
N1 C2 C21 121.3(2)
N4 C3 C14 110.0(2)
N4 C5 C6 115.3(2)
C7 C6 C5 109.6(2)
C2 C7 C8 106.5(2)
C2 C7 C6 120.6(3)
C8 C7 C6 132.8(3)
C9 C8 C13 118.4(3)
C9 C8 C7 134.9(3)
C13 C8 C7 106.7(2)
C10 C9 C8 118.9(3)
C9 C10 C11 121.7(3)
C12 C11 C10 121.1(3)
C11 C12 C13 117.6(3)
N1 C13 C12 130.2(3)
N1 C13 C8 107.5(2)
C12 C13 C8 122.4(3)
C3 C14 C15 110.7(2)
C14 C15 C20 112.5(2)
C17 C16 N1 120.2(3)
C16 C17 C20 123.5(3)
O19 C19 C18 109.8(2)
O19 C19 C20 105.7(2)
C18 C19 C20 114.1(2)
C17 C20 C19 109.5(2)
C17 C20 C21 109.2(2)
C19 C20 C21 111.4(2)
C17 C20 C15 107.8(2)
C19 C20 C15 109.8(2)
C21 C20 C15 109.0(2)
N4 C21 C2 108.2(2)
N4 C21 C20 115.2(2)
C2 C21 C20 111.6(2)
C2 N1 C13 107.9(2)
C2 N1 C16 120.5(2)
C13 N1 C16 131.6(2)
C3 N4 C21 113.0(2)
C3 N4 C5 111.4(2)
C21 N4 C5 109.2(2)

loop_
_geom_bond_atom_site_label_1
_geom_bond_atom_site_label_2
_geom_bond_distance
C2 C7 1.353(4)
C2 N1 1.381(3)
C2 C21 1.498(4)
C3 N4 1.474(3)
C3 C14 1.516(4)
C5 N4 1.493(3)
C5 C6 1.547(4)
C6 C7 1.501(4)
C7 C8 1.444(4)
C8 C9 1.402(4)
C8 C13 1.424(4)
C9 C10 1.385(4)
C10 C11 1.393(4)
C11 C12 1.384(4)
C12 C13 1.391(4)
C13 N1 1.389(3)
C14 C15 1.525(4)
C15 C20 1.552(4)
C16 C17 1.333(4)
C16 N1 1.401(4)
C17 C20 1.520(4)
C18 C19 1.525(4)
C19 O19 1.422(3)
C19 C20 1.548(4)
C20 C21 1.550(4)
C21 N4 1.482(3)

loop_
_geom_torsion_atom_site_label_1
_geom_torsion_atom_site_label_2
_geom_torsion_atom_site_label_3
_geom_torsion_atom_site_label_4
_geom_torsion
N4 C5 C6 C7 39.8(3)
N1 C2 C7 C8 -0.1(3)
C21 C2 C7 C8 -178.0(3)
N1 C2 C7 C6 -178.9(2)
C21 C2 C7 C6 3.2(4)
C5 C6 C7 C2 -9.3(4)
C5 C6 C7 C8 172.3(3)
C2 C7 C8 C9 178.4(3)
C6 C7 C8 C9 -3.1(6)
C2 C7 C8 C13 -0.2(3)
C6 C7 C8 C13 178.4(3)
C13 C8 C9 C10 -0.1(4)
C7 C8 C9 C10 -178.5(3)
C8 C9 C10 C11 -0.6(4)
C9 C10 C11 C12 0.2(4)
C10 C11 C12 C13 0.9(4)
C11 C12 C13 N1 177.9(3)
C11 C12 C13 C8 -1.6(4)
C9 C8 C13 N1 -178.4(2)
C7 C8 C13 N1 0.4(3)
C9 C8 C13 C12 1.2(4)
C7 C8 C13 C12 -179.9(3)
N4 C3 C14 C15 59.3(3)
C3 C14 C15 C20 -56.8(3)
N1 C16 C17 C20 -4.9(4)
C16 C17 C20 C19 153.8(3)
C16 C17 C20 C21 31.6(4)
C16 C17 C20 C15 -86.8(3)
O19 C19 C20 C17 55.6(3)
C18 C19 C20 C17 -65.2(3)
O19 C19 C20 C21 176.6(2)
C18 C19 C20 C21 55.7(3)
O19 C19 C20 C15 -62.6(3)
C18 C19 C20 C15 176.6(2)
C14 C15 C20 C17 167.5(2)
C14 C15 C20 C19 -73.2(3)
C14 C15 C20 C21 49.0(3)
C7 C2 C21 N4 -24.9(4)
N1 C2 C21 N4 157.4(2)
C7 C2 C21 C20 -152.7(3)
N1 C2 C21 C20 29.6(3)
C17 C20 C21 N4 -164.6(2)
C19 C20 C21 N4 74.3(3)
C15 C20 C21 N4 -47.1(3)
C17 C20 C21 C2 -40.8(3)
C19 C20 C21 C2 -161.8(2)
C15 C20 C21 C2 76.8(3)
C7 C2 N1 C13 0.4(3)
C21 C2 N1 C13 178.4(2)
C7 C2 N1 C16 179.8(2)
C21 C2 N1 C16 -2.2(4)
C12 C13 N1 C2 179.9(3)
C8 C13 N1 C2 -0.5(3)
C12 C13 N1 C16 0.6(5)
C8 C13 N1 C16 -179.8(3)
C17 C16 N1 C2 -11.8(4)
C17 C16 N1 C13 167.4(3)
C14 C3 N4 C21 -57.2(3)
C14 C3 N4 C5 179.5(2)
C2 C21 N4 C3 -73.0(3)
C20 C21 N4 C3 52.7(3)
C2 C21 N4 C5 51.6(3)
C20 C21 N4 C5 177.3(2)
C6 C5 N4 C3 61.7(3)
C6 C5 N4 C21 -63.8(3)
